data_7241251
loop_
_publ_author_name
'Tay, Hui Min'
'Hua, Carol'

_publ_section_title
;
 Co(II) coordination polymers constructed from a bent chiral linker:
 influencing framework topology using co-ligands
;
_journal_name_full CrystEngComm
_journal_paper_doi 10.1039/D0CE01172J
_journal_year 2020
_chemical_absolute_configuration rmad
_chemical_formula_moiety 'C72 H56 Co2 N11.962 O12 S4.038'
_chemical_formula_sum 'C72 H56 Co2 N11.96 O12 S4.04'
_chemical_formula_weight 1528.11
_space_group_crystal_system triclinic
_space_group_IT_number 1
_space_group_name_Hall 'P 1'
_space_group_name_H-M_alt 'P 1'
_atom_sites_solution_hydrogens geom
_audit_creation_date 2020-08-10
_audit_creation_method
;
Olex2 1.3
(compiled 2020.02.04 svn.rd84adfe8 for OlexSys, GUI svn.r6032)
;
_audit_update_record
;
2020-08-10 deposited with the CCDC.	2020-09-14 downloaded from the CCDC.
;
_cell_angle_alpha 73.885(2)
_cell_angle_beta 80.363(2)
_cell_angle_gamma 84.052(2)
_cell_formula_units_Z 1
_cell_length_a 10.9800(3)
_cell_length_b 12.1273(3)
_cell_length_c 15.6920(4)
_cell_measurement_reflns_used 17601
_cell_measurement_temperature 100.00(10)
_cell_measurement_theta_max 74.7600
_cell_measurement_theta_min 3.7910
_cell_volume 1975.47(9)
_computing_cell_refinement 'CrysAlisPro 1.171.40.15 (Rigaku OD, 2018)'
_computing_data_collection 'CrysAlisPro 1.171.40.15 (Rigaku OD, 2018)'
_computing_data_reduction 'CrysAlisPro 1.171.40.15 (Rigaku OD, 2018)'
_computing_molecular_graphics 'Olex2 1.3 (Dolomanov et al., 2009)'
_computing_publication_material 'Olex2 1.3 (Dolomanov et al., 2009)'
_computing_structure_refinement 'XL  (Sheldrick, 2008)'
_computing_structure_solution 'SHELXT  (Sheldrick, 2015)'
_diffrn_ambient_temperature 100.00(2)
_diffrn_detector_type HyPix
_diffrn_measured_fraction_theta_full 0.997
_diffrn_measured_fraction_theta_max 0.958
_diffrn_measurement_details
;
List of Runs (angles in degrees, time in seconds):

  # Type    Start    End  Width  t~exp~   \w     \q     \k     \f   Frames
#--------------------------------------------------------------------------
  1  \w     26.00  52.00   0.50    0.95    --   47.80  77.00   0.00   52
  2  \w     37.00  71.00   0.50    0.95    --   58.00  75.00 -19.04   68
  3  \w     93.00 127.00   0.50    0.95    --   58.00  75.00 -19.04   68
  4  \w    103.00 130.00   0.50    0.95    --   58.00  74.00 -76.58   54
  5  \w     90.00 137.00   0.50    2.50    --  105.64 140.00-118.00   94
  6  \w     80.00 121.00   0.50    0.95    --   50.00  79.00-142.46   82
  7  \w     88.00 174.00   0.50    2.50    --  105.64  77.00-150.00  172
  8  \w    143.00 178.00   0.50    2.50    --  105.64  45.00-180.00   70
  9  \w    152.00 178.00   0.50    2.50    --  105.64  61.00-180.00   52
 10  \w    142.00 178.00   0.50    2.50    --  105.64  77.00 -30.00   72
 11  \w    142.00 169.00   0.50    2.50    --  105.64  61.00  30.00   54
 12  \w    122.00 174.00   0.50    2.50    --  105.64  61.00  90.00  104
 13  \w    104.00 151.00   0.50    2.50    --  105.64  30.00  30.00   94
 14  \w    100.00 175.00   0.50    2.50    --  105.64  45.00  60.00  150
 15  \w     93.00 145.00   0.50    2.50    --  105.64 130.00  68.00  104
 16  \w     93.00 119.00   0.50    2.50    --  105.64  61.00  90.00   52
 17  \w     91.00 173.00   0.50    2.50    --  105.64  61.00 120.00  164
 18  \w     92.00 139.00   0.50    2.50    --  105.64  61.00  30.00   94
 19  \w     85.00 137.00   0.50    2.50    --  105.64  77.00 -30.00  104
 20  \w     97.00 151.00   0.50    2.50    --  105.64  45.00 -90.00  108
 21  \w     95.00 135.00   0.50    2.50    --  105.64  45.00-180.00   80
 22  \w     91.00 132.00   0.50    2.50    --  105.64  61.00-180.00   82
 23  \w     91.00 178.00   0.50    2.50    --  105.64  61.00 -90.00  174
 24  \w     92.00 178.00   0.50    2.50    --  105.64  61.00 -60.00  172
 25  \w     66.00 107.00   0.50    2.50    --   90.00-101.00 -10.33   82
 26  \w     76.00 110.00   0.50    2.50    --  105.64-130.00  -4.00   68
 27  \w     44.00  69.00   0.50    2.50    --  105.64 -61.00-120.00   50
 28  \w     59.00  94.00   0.50    2.50    --  105.64 -77.00-180.00   70
 29  \w     79.00 105.00   0.50    2.50    --  105.64 -94.00-150.00   52
 30  \w     94.00 123.00   0.50    2.50    --  105.64-140.00-177.00   58
 31  \w     45.00  79.00   0.50    0.95    --   47.80-140.00-177.00   68
 32  \w     34.00  96.00   0.50    2.50    --  105.64 -94.00 -60.00  124
 33  \w     41.00 104.00   0.50    2.50    --  105.64 -94.00   0.00  126
 34  \w     38.00  72.00   0.50    0.95    --   47.80-130.00  -4.00   68
 35  \w     34.00 105.00   0.50    2.50    --  105.64 -94.00  90.00  142
 36  \w     65.00 111.00   0.50    2.50    --  105.64-125.00 150.00   92
 37  \w     41.00  71.00   0.50    2.50    --  105.64 -61.00 150.00   60
 38  \w     46.00  71.00   0.50    2.50    --  105.64 -61.00  60.00   50
 39  \w     35.00 101.00   0.50    2.50    --  105.64 -77.00   0.00  132
 40  \w     38.00  74.00   0.50    0.95    --   47.80  19.00 -90.00   72
 41  \w     33.00  60.00   0.50    0.95    --   54.00  76.00 -99.77   54
 42  \w     42.00  76.00   0.50    0.95    --   62.00  76.00 -62.16   68
 43  \w     53.00  78.00   0.50    0.95    --   74.00  77.00 -96.72   50
 44  \w     42.00  97.00   0.50    0.95    --   47.80  19.00-180.00  110
 45  \w     42.00  68.00   0.50    0.95    --   62.00  74.00-148.55   52
 46  \w     37.00  73.00   0.50    0.95    --   58.00  76.00-178.28   72
 47  \w     44.00  70.00   0.50    0.95    --   66.00  77.00-131.64   52
 48  \w     28.00  54.00   0.50    0.95    --   50.00  79.00-142.46   52
 49  \w     29.00  55.00   0.50    0.95    --   50.00  76.00-178.23   52
 50  \w      0.00  25.00   0.50    0.95    --   30.00  95.00-124.62   50
 51  \w     -4.00  21.00   0.50    0.95    --   26.00  95.00 -74.44   50
 52  \w     10.00  36.00   0.50    0.95    --   38.00  91.00 -80.84   52
 53  \w     38.00  65.00   0.50    0.95    --   58.00  74.00 -76.58   54
 54  \w     39.00  64.00   0.50    0.95    --   58.00  73.00  10.99   50
 55  \w     49.00  75.00   0.50    0.95    --   70.00  76.00  11.58   52
 56  \w     44.00  70.00   0.50    0.95    --   66.00  77.00  38.16   52
 57  \w     48.00  74.00   0.50    0.95    --   70.00  77.00  85.77   52
 58  \w     49.00  74.00   0.50    0.95    --   70.00  77.00 157.87   50
 59  \w     26.00  52.00   0.50    0.95    --   47.80  77.00 150.00   52
 60  \w     28.00  98.00   0.50    0.95    --   50.00  78.00  89.90  140
 61  \w     28.00  55.00   0.50    0.95    --   50.00  77.00  50.42   54
 62  \w      9.00  34.00   0.50    0.95    --   38.00  92.00  67.31   50
 63  \w    -39.00 -14.00   0.50    0.95    --    6.00 123.00-100.27   50
 64  \w    -20.00   5.00   0.50    0.95    --   14.00 103.00-161.95   50
 65  \w    -63.00 -37.00   0.50    0.95    --  -47.80 140.00-118.00   52
 66  \w    -59.00 -34.00   0.50    2.50    --  -86.25 140.00-118.00   50
 67  \w    -95.00 -65.00   0.50    0.95    --  -47.80 140.00-118.00   60
 68  \w    -95.00 -69.00   0.50    2.50    --  -86.25 140.00-118.00   52
 69  \w    -84.00 -45.00   0.50    0.95    --  -47.80 130.00  68.00   78
 70  \w    -77.00 -52.00   0.50    2.50    --  -86.25 130.00  68.00   50
 71  \w    -78.00 -38.00   0.50    0.95    --  -47.80 -24.00  91.03   80
 72  \w    -69.00 -28.00   0.50    0.95    --  -47.80 -77.00  60.00   82
 73  \w    -66.00 -41.00   0.50    0.95    --  -62.00 -74.00  87.53   50
 74  \w    -78.00 -51.00   0.50    0.95    --  -66.00 -65.00  68.11   54
 75  \w    -74.00 -49.00   0.50    0.95    --  -66.00 -67.00 113.55   50
 76  \w    -80.00 -47.00   0.50    0.95    --  -66.00 -69.00 138.40   66
 77  \w    -82.00 -55.00   0.50    2.50    --  -74.00 -71.00 160.89   54
 78  \w    -84.00 -58.00   0.50    2.50    --  -78.00 -73.00 102.80   52
 79  \w    -73.00 -48.00   0.50    0.95    --  -66.00 -67.00  48.07   50
 80  \w    -69.00 -43.00   0.50    0.95    --  -66.00 -79.00 -36.98   52
 81  \w    -57.00 -32.00   0.50    0.95    --  -54.00 -77.00 -82.90   50
 82  \w    -82.00 -55.00   0.50    2.50    --  -74.00 -71.00  21.82   54
 83  \w    -90.00 -55.00   0.50    2.50    --  -74.00 -71.00 -55.84   70
 84  \w    -92.00 -65.00   0.50    2.50    --  -86.00 -74.00  -1.03   54
 85  \w    -93.00 -66.00   0.50    2.50    --  -86.25 -73.00 -60.60   54
 86  \w    -92.00 -67.00   0.50    2.50    --  -86.25 -70.00 -81.28   50
 87  \w    -91.00 -64.00   0.50    2.50    --  -86.25 -77.00-120.00   54
 88  \w    -84.00 -58.00   0.50    2.50    --  -78.00 -72.00-175.43   52
 89  \w    -92.00 -63.00   0.50    2.50    --  -82.00 -69.00-150.59   58
 90  \w    -88.00 -63.00   0.50    2.50    --  -86.25 -80.00-165.12   50
 91  \w    -93.00 -68.00   0.50    2.50    --  -86.25 -69.00-168.96   50
 92  \w    -92.00 -66.00   0.50    2.50    --  -86.25 -72.00-113.94   52
 93  \w    -94.00 -68.00   0.50    2.50    --  -86.25 -69.00 -89.89   52
 94  \w    -90.00 -65.00   0.50    2.50    --  -86.25 -76.00 -48.29   50
 95  \w   -101.00 -69.00   0.50    2.50    --  -86.25 -71.00  32.00   64
 96  \w   -100.00 -67.00   0.50    2.50    --  -86.25 -71.00 -25.92   66
 97  \w    -93.00 -66.00   0.50    2.50    --  -86.25 -72.00  16.40   54
 98  \w    -89.00 -64.00   0.50    2.50    --  -86.25 -77.00  60.00   50
 99  \w    -86.00 -59.00   0.50    2.50    --  -78.00 -73.00 119.10   54
100  \w    -92.00 -67.00   0.50    2.50    --  -86.25 -71.00  96.11   50
101  \w    -95.00 -64.00   0.50    2.50    --  -86.25 -77.00 150.00   62
102  \w    -92.00 -67.00   0.50    2.50    --  -86.25 -77.00  90.00   50
103  \w    -94.00 -64.00   0.50    2.50    --  -86.25 -78.00  55.39   60
104  \w    -96.00 -71.00   0.50    2.50    --  -86.25 -62.00 119.99   50
105  \w   -112.00 -82.00   0.50    0.95    --  -47.80 -24.00  91.03   60
106  \w   -108.00 -67.00   0.50    2.50    --  -86.25 -72.00 165.50   82
107  \w   -125.00 -68.00   0.50    2.50    --  -86.25 -77.00  81.13  114
108  \w   -119.00 -71.00   0.50    0.95    --  -47.80-130.00  -4.00   96
109  \w     34.00  59.00   0.50    2.50    --  105.64 -61.00-150.00   50
110  \w     35.00  62.00   0.50    2.50    --  105.64 -77.00-120.00   54
111  \w     35.00 105.00   0.50    2.50    --  105.64 -94.00-180.00  140
112  \w   -113.00 -88.00   0.50    0.95    --  -47.80-140.00-177.00   50
113  \w   -134.00-109.00   0.50    2.50    --  -86.25-140.00-177.00   50
114  \w   -146.00-120.00   0.50    2.50    --  -86.25 -80.00-165.12   52
115  \w   -147.00-122.00   0.50    2.50    --  -82.00 -69.00-150.59   50
116  \w   -143.00-110.00   0.50    2.50    --  -86.25 -77.00-120.00   66
117  \w   -110.00 -85.00   0.50    0.95    --  -54.00 -77.00 -82.90   50
118  \w   -125.00-100.00   0.50    2.50    --  -86.25-130.00  -4.00   50
119  \w   -149.00-105.00   0.50    2.50    --  -86.00 -74.00  -1.03   88
120  \w   -152.00-126.00   0.50    2.50    --  -86.25 -70.00 -81.28   52
121  \w   -143.00-107.00   0.50    2.50    --  -86.25 -72.00-113.94   72
122  \w   -155.00-128.00   0.50    2.50    --  -86.25 -69.00-168.96   54
123  \w   -157.00-132.00   0.50    2.50    --  -86.25 -73.00 -60.60   50
124  \w   -146.00-116.00   0.50    2.50    --  -86.25 -71.00  32.00   60
125  \w   -158.00-121.00   0.50    2.50    --  -86.25 -77.00  90.00   74
;
_diffrn_measurement_device 'four-circle diffractometer'
_diffrn_measurement_device_type 'XtaLAB Synergy, Dualflex, HyPix'
_diffrn_measurement_method '\w scans'
_diffrn_radiation_type CuK\a
_diffrn_radiation_wavelength 1.54184
_diffrn_reflns_av_R_equivalents 0.0755
_diffrn_reflns_av_unetI/netI 0.0452
_diffrn_reflns_Laue_measured_fraction_full 0.997
_diffrn_reflns_Laue_measured_fraction_max 0.958
_diffrn_reflns_limit_h_max 13
_diffrn_reflns_limit_h_min -13
_diffrn_reflns_limit_k_max 14
_diffrn_reflns_limit_k_min -15
_diffrn_reflns_limit_l_max 19
_diffrn_reflns_limit_l_min -19
_diffrn_reflns_number 52448
_diffrn_reflns_point_group_measured_fraction_full 0.997
_diffrn_reflns_point_group_measured_fraction_max 0.958
_diffrn_reflns_theta_full 67.684
_diffrn_reflns_theta_max 77.241
_diffrn_reflns_theta_min 2.963
_exptl_absorpt_coefficient_mu 4.814
_exptl_absorpt_correction_T_max 1.00000
_exptl_absorpt_correction_T_min 0.64097
_exptl_absorpt_correction_type multi-scan
_exptl_absorpt_process_details
;
CrysAlisPro 1.171.40.15 (Rigaku Oxford Diffraction, 2018)
Empirical absorption correction using spherical harmonics,
 implemented in SCALE3 ABSPACK scaling algorithm.
;
_exptl_crystal_colour 'clear orangish red'
_exptl_crystal_colour_lustre clear
_exptl_crystal_colour_modifier orangish
_exptl_crystal_colour_primary red
_exptl_crystal_density_diffrn 1.284
_exptl_crystal_description plate
_exptl_crystal_F_000 786
_exptl_crystal_size_max 0.3
_exptl_crystal_size_mid 0.22
_exptl_crystal_size_min 0.05
_refine_diff_density_max 0.960
_refine_diff_density_min -1.012
_refine_diff_density_rms 0.102
_refine_ls_abs_structure_details
;
 Refined as an inversion twin.
;
_refine_ls_abs_structure_Flack 0.033(7)
_refine_ls_extinction_method none
_refine_ls_goodness_of_fit_ref 1.030
_refine_ls_hydrogen_treatment constr
_refine_ls_matrix_type full
_refine_ls_number_parameters 930
_refine_ls_number_reflns 14922
_refine_ls_number_restraints 3
_refine_ls_restrained_S_all 1.030
_refine_ls_R_factor_all 0.1024
_refine_ls_R_factor_gt 0.0880
_refine_ls_shift/su_max 0.003
_refine_ls_shift/su_mean 0.000
_refine_ls_structure_factor_coef Fsqd
_refine_ls_weighting_details 'w=1/[\s^2^(Fo^2^)+(0.1486P)^2^+4.4938P] where P=(Fo^2^+2Fc^2^)/3'
_refine_ls_weighting_scheme calc
_refine_ls_wR_factor_gt 0.2359
_refine_ls_wR_factor_ref 0.2544
_reflns_Friedel_coverage 1.000
_reflns_Friedel_fraction_full 0.997
_reflns_Friedel_fraction_max 0.958
_reflns_number_gt 12622
_reflns_number_total 14922
_reflns_threshold_expression 'I > 2\s(I)'
_twin_special_details
;
Component 2 rotated by 70.0678\% 
 around [0.68 -0.45 -0.58] (reciprocal) or [0.87 -0.37 -0.33] (direct)
;
_cod_data_source_file d0ce01172j2.cif
_cod_data_source_block compound_4
_cod_database_code 7241251
_shelx_shelxl_version_number 2014/7
_shelx_space_group_comment
;
The symmetry employed for this shelxl refinement is uniquely defined
by the following loop, which should always be used as a source of
symmetry information in preference to the above space-group names.
They are only intended as comments.
;
_shelx_estimated_absorpt_t_max 0.795
_shelx_estimated_absorpt_t_min 0.326
_olex2_refinement_description
;
1. Twinned data refinement
 Scales: 0.967(7)
 0.033(7)
2. Fixed Uiso
 At 1.2 times of:
  All C(H) groups, All C(H,H) groups, All N(H) groups
3. Uiso/Uaniso restraints and constraints
Uanis(C50) = Uanis(C51) = Uanis(C49) = Uanis(C16) = Uanis(C18) = Uanis(C17)
4. Others
 Sof(N9)=1-FVAR(1)
 Sof(S009)=FVAR(1)
 Sof(N6)=1-FVAR(2)
 Sof(S007)=FVAR(2)
 Sof(N7)=1-FVAR(3)
 Sof(S2)=FVAR(3)
 Sof(N8)=1-FVAR(4)
 Sof(S1)=FVAR(4)
5.a Ternary CH refined with riding coordinates:
 C14(H14A), C9(H9), C60(H60), C65(H65)
5.b Secondary CH2 refined with riding coordinates:
 C13(H13A,H13B), C12(H12A,H12B), C11(H11A,H11B), C10(H10A,H10B), C61(H61A,
 H61B), C64(H64A,H64B), C62(H62A,H62B), C63(H63A,H63B)
5.c Aromatic/amide H refined with riding coordinates:
 N12(H12), N11(H11), C32(H32), C30(H30), N13(H13), C29(H29), N14(H14),
 C47(H47), C54(H54), C22(H22), C38(H38), C55(H55), C71(H71), C37(H37), C34(H34),
  C69(H69), C72(H72), C20(H20), C31(H31), C46(H46), C45(H45), C44(H44),
 C19(H19), C4(H4), C57(H57), C58(H58), C68(H68), C23(H23), C35(H35), C3(H3),
 C6(H6), C7(H7), C50(H50), C51(H51), C17(H17), C18(H18)
;
_smtbx_masks_void_probe_radius 1.2
_smtbx_masks_void_truncation_radius 1.2
_olex2_submission_special_instructions 'No special instructions were received'
_oxdiff_exptl_absorpt_empirical_details
;
Empirical correction (ABSPACK) includes:
- Absorption correction using spherical harmonics
- Frame scaling
;

loop_
_space_group_symop_operation_xyz
'x, y, z'

loop_
_atom_site_label
_atom_site_type_symbol
_atom_site_fract_x
_atom_site_fract_y
_atom_site_fract_z
_atom_site_U_iso_or_equiv
_atom_site_adp_type
_atom_site_occupancy
_atom_site_site_symmetry_order
_atom_site_calc_flag
_atom_site_refinement_flags_posn
_atom_site_refinement_flags_adp
_atom_site_refinement_flags_occupancy
_atom_site_disorder_assembly
_atom_site_disorder_group
Co1 Co 0.28961(12) 0.52444(11) 0.42765(9) 0.0369(4) Uani 1 1 d . . . . .
Co2 Co 0.42556(13) 0.22994(11) 0.59987(10) 0.0380(4) Uani 1 1 d . . . . .
S003 S 0.9693(3) 1.0440(2) 0.3589(2) 0.0548(7) Uani 1 1 d . . . . .
S004 S 0.6444(2) 0.9572(2) 0.52696(19) 0.0474(6) Uani 1 1 d . . . . .
S007 S 1.0691(12) 0.7934(11) 0.5047(7) 0.044(3) Uani 0.46(3) 1 d . . P A 8
O1 O 0.2363(8) 0.5061(6) 0.5589(5) 0.0490(17) Uani 1 1 d . . . . .
S009 S 0.7622(5) 0.6794(5) 0.6885(7) 0.050(3) Uani 0.56(2) 1 d . . P A 6
O3 O 0.4374(6) 0.4273(6) 0.3923(5) 0.0436(15) Uani 1 1 d . . . . .
N3 N 0.8409(9) 1.1046(7) 0.4962(6) 0.045(2) Uani 1 1 d . . . . .
O10 O 1.1464(7) -0.3464(6) 0.3882(5) 0.0470(17) Uani 1 1 d . . . . .
O2 O 0.2728(6) 0.3247(6) 0.6393(5) 0.0440(15) Uani 1 1 d . . . . .
O4 O 0.4825(6) 0.2455(6) 0.4654(5) 0.0412(15) Uani 1 1 d . . . . .
O9 O 1.2842(7) -0.3879(6) 0.2806(5) 0.0453(16) Uani 1 1 d . . . . .
N5 N 1.2997(8) 1.1065(7) 0.5950(6) 0.0421(19) Uani 1 1 d . . . . .
O6 O 0.4295(7) 0.1436(7) 0.7466(6) 0.0565(19) Uani 1 1 d . . . . .
C27 C 0.9397(9) 1.1273(8) 0.4367(7) 0.040(2) Uani 1 1 d . . . . .
N10 N 0.5450(7) 0.3563(7) 0.6003(6) 0.0382(17) Uani 1 1 d . . . . .
C21 C 0.5824(9) 0.7987(8) 0.4453(7) 0.038(2) Uani 1 1 d . . . . .
O5 O 0.5630(9) 0.0976(7) 0.6413(6) 0.061(2) Uani 1 1 d . . . . .
N4 N 1.1701(8) 1.3941(6) 0.4254(6) 0.0390(18) Uani 1 1 d . . . . .
N12 N 0.9198(10) 0.0482(8) -0.0081(6) 0.055(2) Uani 1 1 d . . . . .
H12 H 0.9923 0.0696 -0.0089 0.066 Uiso 1 1 calc R U . . .
N11 N 0.7502(10) 0.2496(9) 0.0056(6) 0.060(2) Uani 1 1 d . . . . .
H11 H 0.6723 0.2414 0.0101 0.072 Uiso 1 1 calc R U . . .
N2 N 0.7730(9) 0.8952(7) 0.3898(7) 0.050(2) Uani 1 1 d . . . . .
C32 C 0.9977(10) 1.2789(8) 0.4955(7) 0.042(2) Uani 1 1 d . . . . .
H32 H 0.9313 1.2628 0.5414 0.051 Uiso 1 1 calc R U . . .
C1 C 0.2354(10) 0.4262(9) 0.6317(7) 0.044(2) Uani 1 1 d . . . . .
C30 C 1.1931(10) 1.3341(9) 0.3635(7) 0.044(2) Uani 1 1 d . . . . .
H30 H 1.2593 1.3529 0.3176 0.052 Uiso 1 1 calc R U . . .
N13 N -0.0110(10) 0.5296(10) 1.0182(6) 0.062(3) Uani 1 1 d . . . . .
H13 H -0.0243 0.4610 1.0182 0.074 Uiso 1 1 calc R U . . .
C29 C 1.1231(10) 1.2465(9) 0.3653(8) 0.046(2) Uani 1 1 d . . . . .
H29 H 1.1427 1.2064 0.3217 0.055 Uiso 1 1 calc R U . . .
N14 N -0.2306(9) 0.6840(8) 1.0351(6) 0.050(2) Uani 1 1 d . . . . .
H14 H -0.2073 0.7515 1.0297 0.060 Uiso 1 1 calc R U . . .
N1 N 0.4141(7) 0.6474(7) 0.4325(6) 0.0385(17) Uani 1 1 d . . . . .
C14 C -0.1943(10) 0.5920(9) 1.1077(7) 0.048(2) Uani 1 1 d . . . . .
H14A H -0.2324 0.5231 1.1061 0.058 Uiso 1 1 calc R U . . .
C47 C 0.6458(9) 0.3774(9) 0.5395(7) 0.042(2) Uani 1 1 d . . . . .
H47 H 0.6641 0.3335 0.4984 0.050 Uiso 1 1 calc R U . . .
C54 C 0.5334(10) 0.3756(9) 0.2252(7) 0.047(2) Uani 1 1 d . . . . .
H54 H 0.4695 0.4327 0.2212 0.057 Uiso 1 1 calc R U . . .
C48 C 0.5209(11) 0.0803(9) 0.7227(9) 0.053(3) Uani 1 1 d . . . . .
C25 C 0.7826(10) 1.0209(9) 0.4801(8) 0.045(2) Uani 1 1 d . . . . .
C41 C 0.9479(10) 0.7308(9) 0.5564(7) 0.045(2) Uani 1 1 d . . . . .
C2 C 0.1818(9) 0.4603(10) 0.7142(7) 0.047(2) Uani 1 1 d . . . . .
C26 C 0.8367(10) 0.9784(8) 0.4085(8) 0.046(2) Uani 1 1 d . . . . .
C9 C -0.0555(10) 0.5645(9) 1.0999(7) 0.049(2) Uani 1 1 d . . . . .
H9 H -0.0154 0.6345 1.0964 0.059 Uiso 1 1 calc R U . . .
C22 C 0.4757(11) 0.7816(11) 0.5026(9) 0.058(3) Uani 1 1 d . . . . .
H22 H 0.4565 0.8207 0.5469 0.070 Uiso 1 1 calc R U . . .
C43 C 0.6985(9) 0.5280(8) 0.5960(7) 0.040(2) Uani 1 1 d . . . . .
C28 C 1.0221(9) 1.2172(8) 0.4325(7) 0.040(2) Uani 1 1 d . . . . .
C39 C 1.0447(10) 0.8681(9) 0.5939(8) 0.046(2) Uani 1 1 d . . . . .
C38 C 1.2128(11) 1.0725(10) 0.6626(8) 0.052(3) Uani 1 1 d . . . . .
H38 H 1.2078 1.1033 0.7112 0.062 Uiso 1 1 calc R U . . .
C55 C 0.6038(10) 0.3587(10) 0.1494(7) 0.050(2) Uani 1 1 d . . . . .
H55 H 0.5852 0.4023 0.0937 0.060 Uiso 1 1 calc R U . . .
C71 C 1.1565(10) -0.2197(10) 0.1491(8) 0.055(3) Uani 1 1 d . . . . .
H71 H 1.2303 -0.2535 0.1267 0.066 Uiso 1 1 calc R U . . .
C24 C 0.6734(9) 0.8796(8) 0.4466(7) 0.040(2) Uani 1 1 d . . . . .
C70 C 1.1218(10) -0.2449(8) 0.2390(7) 0.045(2) Uani 1 1 d . . . . .
C13 C -0.2474(10) 0.6182(10) 1.1973(7) 0.053(3) Uani 1 1 d . . . . .
H13A H -0.2184 0.6905 1.1984 0.063 Uiso 1 1 calc R U . . .
H13B H -0.3370 0.6260 1.2029 0.063 Uiso 1 1 calc R U . . .
C67 C 0.9697(12) -0.1044(9) 0.1208(9) 0.060(3) Uani 1 1 d . . . . .
C37 C 1.1279(12) 0.9941(10) 0.6670(8) 0.054(3) Uani 1 1 d . . . . .
H37 H 1.0693 0.9721 0.7178 0.065 Uiso 1 1 calc R U . . .
O8 O 0.7729(11) -0.0721(13) 0.0708(9) 0.116(5) Uani 1 1 d . . . . .
C34 C 1.3059(10) 1.0599(9) 0.5241(7) 0.044(2) Uani 1 1 d . . . . .
H34 H 1.3682 1.0805 0.4755 0.052 Uiso 1 1 calc R U . . .
C40 C 0.8769(11) 0.7539(9) 0.6292(8) 0.052(3) Uani 1 1 d . . . . .
C12 C -0.2091(11) 0.5241(10) 1.2751(7) 0.054(3) Uani 1 1 d . . . . .
H12A H -0.2390 0.5459 1.3303 0.065 Uiso 1 1 calc R U . . .
H12B H -0.2474 0.4543 1.2783 0.065 Uiso 1 1 calc R U . . .
C5 C 0.0861(13) 0.5413(13) 0.8648(11) 0.076(4) Uani 1 1 d . . . . .
C69 C 1.0048(9) -0.1986(8) 0.2661(8) 0.048(2) Uani 1 1 d . . . . .
H69 H 0.9747 -0.2170 0.3271 0.057 Uiso 1 1 calc R U . . .
C56 C 0.7019(12) 0.2785(10) 0.1538(8) 0.059(3) Uani 1 1 d . . . . .
C72 C 1.0860(12) -0.1454(12) 0.0894(8) 0.063(3) Uani 1 1 d . . . . .
H72 H 1.1166 -0.1232 0.0286 0.076 Uiso 1 1 calc R U . . .
C66 C 0.8802(12) -0.0416(11) 0.0569(8) 0.062(3) Uani 1 1 d . . . . .
C36 C 1.1312(9) 0.9484(9) 0.5947(7) 0.044(2) Uani 1 1 d . . . . .
C11 C -0.0733(11) 0.5009(9) 1.2676(7) 0.048(2) Uani 1 1 d . . . . .
H11A H -0.0537 0.4374 1.3176 0.058 Uiso 1 1 calc R U . . .
H11B H -0.0352 0.5681 1.2708 0.058 Uiso 1 1 calc R U . . .
C20 C 0.6031(12) 0.7374(10) 0.3781(8) 0.058(3) Uani 1 1 d . . . . .
H20 H 0.6740 0.7477 0.3357 0.070 Uiso 1 1 calc R U . . .
C52 C 0.4867(8) 0.3263(8) 0.3961(6) 0.0349(18) Uani 1 1 d . . . . .
C31 C 1.0742(9) 1.3658(9) 0.4892(7) 0.041(2) Uani 1 1 d . . . . .
H31 H 1.0572 1.4068 0.5323 0.049 Uiso 1 1 calc R U . . .
C46 C 0.7258(9) 0.4628(9) 0.5344(7) 0.043(2) Uani 1 1 d . . . . .
H46 H 0.7953 0.4753 0.4909 0.052 Uiso 1 1 calc R U . . .
C60 C 0.8303(12) 0.2403(11) -0.0782(7) 0.058(3) Uani 1 1 d . . . . .
H60 H 0.9107 0.2705 -0.0810 0.070 Uiso 1 1 calc R U . . .
C45 C 0.5216(10) 0.4210(10) 0.6602(8) 0.048(2) Uani 1 1 d . . . . .
H45 H 0.4512 0.4081 0.7030 0.057 Uiso 1 1 calc R U . . .
C10 C -0.0208(12) 0.4719(12) 1.1808(7) 0.059(3) Uani 1 1 d . . . . .
H10A H -0.0513 0.3996 1.1809 0.070 Uiso 1 1 calc R U . . .
H10B H 0.0686 0.4621 1.1764 0.070 Uiso 1 1 calc R U . . .
C44 C 0.5983(9) 0.5058(10) 0.6604(8) 0.049(2) Uani 1 1 d . . . . .
H44 H 0.5810 0.5463 0.7038 0.058 Uiso 1 1 calc R U . . .
C53 C 0.5565(10) 0.3078(9) 0.3084(7) 0.045(2) Uani 1 1 d . . . . .
C73 C 1.1864(9) -0.3297(8) 0.3059(6) 0.040(2) Uani 1 1 d . . . . .
C19 C 0.5197(12) 0.6646(11) 0.3764(9) 0.058(3) Uani 1 1 d . . . . .
H19 H 0.5368 0.6238 0.3332 0.070 Uiso 1 1 calc R U . . .
C4 C 0.1036(19) 0.6174(17) 0.7837(10) 0.106(7) Uani 1 1 d . . . . .
H4 H 0.0872 0.6958 0.7773 0.127 Uiso 1 1 calc R U . . .
O7 O 0.9084(10) 0.2813(11) 0.0693(7) 0.090(3) Uani 1 1 d . . . . .
C49 C 0.567(2) -0.0191(16) 0.7899(12) 0.105(3) Uani 1 1 d . . . . .
C57 C 0.7288(14) 0.2127(12) 0.2351(9) 0.074(4) Uani 1 1 d . . . . .
H57 H 0.7976 0.1609 0.2380 0.088 Uiso 1 1 calc R U . . .
C58 C 0.6533(13) 0.2229(11) 0.3142(8) 0.069(4) Uani 1 1 d . . . . .
H58 H 0.6674 0.1742 0.3694 0.083 Uiso 1 1 calc R U . . .
C8 C 0.0466(15) 0.5929(13) 0.9456(10) 0.078(4) Uani 1 1 d . . . . .
C68 C 0.9317(13) -0.1278(11) 0.2085(9) 0.067(3) Uani 1 1 d . . . . .
H68 H 0.8562 -0.0963 0.2305 0.080 Uiso 1 1 calc R U . . .
C61 C 0.7680(13) 0.3109(13) -0.1590(9) 0.070(4) Uani 1 1 d . . . . .
H61A H 0.6878 0.2819 -0.1559 0.084 Uiso 1 1 calc R U . . .
H61B H 0.7553 0.3907 -0.1575 0.084 Uiso 1 1 calc R U . . .
C65 C 0.8490(13) 0.1132(11) -0.0785(7) 0.061(3) Uani 1 1 d . . . . .
H65 H 0.7676 0.0814 -0.0673 0.073 Uiso 1 1 calc R U . . .
C23 C 0.3925(11) 0.7034(11) 0.4948(9) 0.061(3) Uani 1 1 d . . . . .
H23 H 0.3199 0.6914 0.5354 0.073 Uiso 1 1 calc R U . . .
C35 C 1.2234(10) 0.9844(9) 0.5230(7) 0.044(2) Uani 1 1 d . . . . .
H35 H 1.2288 0.9562 0.4729 0.053 Uiso 1 1 calc R U . . .
C59 C 0.7918(11) 0.2698(11) 0.0736(9) 0.060(3) Uani 1 1 d . . . . .
C64 C 0.9158(15) 0.0980(15) -0.1676(8) 0.082(5) Uani 1 1 d . . . . .
H64A H 0.9158 0.0179 -0.1673 0.098 Uiso 1 1 calc R U . . .
H64B H 1.0013 0.1167 -0.1743 0.098 Uiso 1 1 calc R U . . .
C3 C 0.1456(17) 0.5763(13) 0.7121(9) 0.085(5) Uani 1 1 d . . . . .
H3 H 0.1513 0.6291 0.6561 0.102 Uiso 1 1 calc R U . . .
O11 O 0.0623(19) 0.6980(10) 0.9371(8) 0.143(7) Uani 1 1 d . . . . .
C16 C -0.340(2) 0.7844(15) 0.9127(11) 0.105(3) Uani 1 1 d . . . . .
C42 C 0.7852(10) 0.6152(9) 0.5948(8) 0.045(2) Uani 1 1 d . . . . .
C6 C 0.1182(17) 0.4301(14) 0.8755(9) 0.084(5) Uani 1 1 d . . . . .
H6 H 0.1089 0.3801 0.9328 0.101 Uiso 1 1 calc R U . . .
C15 C -0.2971(19) 0.6721(14) 0.9762(13) 0.099(6) Uani 1 1 d . . . . .
O12 O -0.3004(16) 0.5779(10) 0.9576(11) 0.131(6) Uani 1 1 d . . . . .
C62 C 0.8487(16) 0.3022(15) -0.2449(9) 0.086(5) Uani 1 1 d . . . . .
H62A H 0.9304 0.3272 -0.2468 0.104 Uiso 1 1 calc R U . . .
H62B H 0.8129 0.3510 -0.2960 0.104 Uiso 1 1 calc R U . . .
C63 C 0.8580(19) 0.1726(17) -0.2484(9) 0.107(7) Uani 1 1 d . . . . .
H63A H 0.7762 0.1480 -0.2470 0.129 Uiso 1 1 calc R U . . .
H63B H 0.9086 0.1647 -0.3036 0.129 Uiso 1 1 calc R U . . .
C7 C 0.1688(15) 0.3846(12) 0.7974(8) 0.069(4) Uani 1 1 d . . . . .
H7 H 0.1910 0.3067 0.8048 0.083 Uiso 1 1 calc R U . . .
C50 C 0.598(2) -0.1263(15) 0.7660(12) 0.105(3) Uani 1 1 d . . . . .
H50 H 0.5846 -0.1309 0.7101 0.126 Uiso 1 1 calc R U . . .
C51 C 0.648(2) -0.2237(15) 0.8246(12) 0.105(3) Uani 1 1 d . . . . .
H51 H 0.6720 -0.2910 0.8072 0.126 Uiso 1 1 calc R U . . .
C17 C -0.411(2) 0.8675(15) 0.9388(12) 0.105(3) Uani 1 1 d . . . . .
H17 H -0.4207 0.8697 0.9983 0.126 Uiso 1 1 calc R U . . .
C18 C -0.475(2) 0.9563(15) 0.8739(12) 0.105(3) Uani 1 1 d . . . . .
H18 H -0.5473 0.9950 0.8941 0.126 Uiso 1 1 calc R U . . .
N9 N 0.7678(16) 0.6817(16) 0.641(2) 0.031(4) Uani 0.44(2) 1 d . . P A 5
N6 N 1.053(3) 0.806(3) 0.534(3) 0.048(8) Uani 0.54(3) 1 d . . P A 7
S1 S 0.9243(9) 0.6340(6) 0.5115(6) 0.045(3) Uani 0.51(3) 1 d . . P A 12
S2 S 0.9037(10) 0.8517(5) 0.6725(5) 0.046(3) Uani 0.51(3) 1 d . . P A 10
N8 N 0.875(4) 0.640(2) 0.537(2) 0.045(6) Uani 0.49(3) 1 d . . P A 11
N7 N 0.956(3) 0.832(2) 0.6521(18) 0.057(8) Uani 0.49(3) 1 d . . P A 9

loop_
_atom_site_aniso_label
_atom_site_aniso_U_11
_atom_site_aniso_U_22
_atom_site_aniso_U_33
_atom_site_aniso_U_23
_atom_site_aniso_U_13
_atom_site_aniso_U_12
Co1 0.0405(8) 0.0305(7) 0.0405(8) -0.0079(6) -0.0083(6) -0.0061(6)
Co2 0.0409(8) 0.0318(7) 0.0429(8) -0.0097(6) -0.0070(6) -0.0080(6)
S003 0.0531(15) 0.0498(14) 0.0692(18) -0.0272(13) -0.0008(13) -0.0197(12)
S004 0.0498(14) 0.0397(13) 0.0582(15) -0.0193(11) -0.0040(11) -0.0164(11)
S007 0.043(5) 0.043(6) 0.047(5) -0.012(3) -0.003(3) -0.011(4)
O1 0.066(5) 0.042(4) 0.038(4) -0.007(3) -0.012(3) -0.001(3)
S009 0.047(3) 0.042(3) 0.064(6) -0.022(3) -0.002(3) -0.0122(19)
O3 0.044(4) 0.035(3) 0.055(4) -0.014(3) -0.010(3) -0.003(3)
N3 0.050(5) 0.035(4) 0.054(5) -0.014(4) -0.017(4) -0.007(4)
O10 0.047(4) 0.046(4) 0.047(4) -0.012(3) -0.011(3) 0.009(3)
O2 0.042(4) 0.036(3) 0.052(4) -0.009(3) -0.008(3) -0.001(3)
O4 0.047(4) 0.036(3) 0.042(4) -0.007(3) -0.007(3) -0.016(3)
O9 0.048(4) 0.042(4) 0.040(4) -0.006(3) -0.004(3) 0.006(3)
N5 0.049(5) 0.034(4) 0.046(5) -0.011(3) -0.014(4) 0.003(3)
O6 0.051(4) 0.045(4) 0.074(5) -0.013(4) -0.015(4) -0.001(3)
C27 0.034(5) 0.031(4) 0.057(6) -0.009(4) -0.008(4) -0.010(4)
N10 0.038(4) 0.037(4) 0.044(4) -0.015(3) -0.003(3) -0.012(3)
C21 0.044(5) 0.025(4) 0.046(5) -0.008(4) -0.012(4) -0.006(4)
O5 0.088(6) 0.044(4) 0.049(5) -0.007(3) -0.019(4) 0.001(4)
N4 0.045(4) 0.029(4) 0.043(4) -0.005(3) -0.014(3) -0.001(3)
N12 0.064(6) 0.055(5) 0.045(5) 0.001(4) -0.020(4) -0.014(4)
N11 0.056(5) 0.072(6) 0.048(5) -0.009(5) -0.016(4) 0.002(5)
N2 0.053(5) 0.036(4) 0.069(6) -0.022(4) -0.015(4) -0.006(4)
C32 0.051(6) 0.035(5) 0.037(5) -0.002(4) -0.005(4) -0.013(4)
C1 0.045(5) 0.042(5) 0.038(5) -0.005(4) -0.003(4) 0.001(4)
C30 0.041(5) 0.041(5) 0.051(6) -0.014(4) -0.003(4) -0.011(4)
N13 0.075(7) 0.065(6) 0.040(5) -0.015(4) 0.005(4) 0.006(5)
C29 0.041(5) 0.047(6) 0.058(6) -0.025(5) -0.008(4) -0.007(4)
N14 0.068(6) 0.042(4) 0.041(4) -0.009(4) -0.018(4) 0.003(4)
N1 0.035(4) 0.035(4) 0.049(5) -0.013(3) -0.006(3) -0.015(3)
C14 0.054(6) 0.047(5) 0.043(5) -0.008(4) -0.013(4) -0.001(4)
C47 0.035(5) 0.045(5) 0.052(6) -0.021(4) -0.005(4) -0.009(4)
C54 0.051(6) 0.041(5) 0.046(6) -0.001(4) -0.008(4) -0.010(4)
C48 0.048(6) 0.042(6) 0.074(8) -0.018(5) -0.020(5) -0.005(5)
C25 0.044(5) 0.038(5) 0.056(6) -0.011(4) -0.017(4) -0.005(4)
C41 0.055(6) 0.040(5) 0.039(5) -0.010(4) -0.005(4) 0.000(4)
C2 0.041(5) 0.058(6) 0.037(5) -0.011(4) 0.000(4) 0.000(4)
C26 0.047(6) 0.031(4) 0.065(7) -0.012(4) -0.015(5) -0.010(4)
C9 0.053(6) 0.046(5) 0.049(5) -0.015(4) -0.009(4) 0.000(4)
C22 0.051(6) 0.064(7) 0.072(8) -0.041(6) 0.013(5) -0.031(5)
C43 0.040(5) 0.034(5) 0.052(6) -0.013(4) -0.015(4) -0.009(4)
C28 0.044(5) 0.031(4) 0.044(5) -0.008(4) -0.012(4) -0.002(4)
C39 0.049(6) 0.034(5) 0.056(6) -0.009(4) -0.013(5) -0.008(4)
C38 0.058(6) 0.054(6) 0.051(6) -0.024(5) -0.004(5) -0.017(5)
C55 0.053(6) 0.057(6) 0.036(5) -0.007(4) -0.001(4) -0.003(5)
C71 0.048(6) 0.061(7) 0.052(6) -0.011(5) -0.007(5) -0.005(5)
C24 0.038(5) 0.037(5) 0.052(6) -0.017(4) -0.015(4) -0.002(4)
C70 0.056(6) 0.040(5) 0.042(5) -0.015(4) -0.019(4) 0.008(4)
C13 0.050(6) 0.062(6) 0.046(5) -0.014(5) -0.013(4) 0.009(5)
C67 0.074(7) 0.039(5) 0.068(7) -0.008(5) -0.024(6) -0.002(5)
C37 0.060(7) 0.051(6) 0.055(6) -0.022(5) 0.006(5) -0.016(5)
O8 0.075(7) 0.131(11) 0.121(10) 0.018(8) -0.037(7) -0.022(7)
C34 0.046(5) 0.040(5) 0.044(5) -0.011(4) -0.001(4) -0.009(4)
C40 0.059(7) 0.037(5) 0.058(6) -0.016(5) 0.002(5) -0.005(5)
C12 0.063(7) 0.055(6) 0.046(6) -0.010(5) -0.009(5) -0.012(5)
C5 0.070(8) 0.070(8) 0.088(10) -0.037(7) 0.018(7) -0.009(6)
C69 0.049(5) 0.039(5) 0.063(6) -0.020(4) -0.027(5) 0.010(4)
C56 0.071(7) 0.049(6) 0.060(7) -0.021(5) -0.009(6) 0.000(5)
C72 0.066(7) 0.074(8) 0.043(6) -0.007(5) 0.001(5) -0.018(6)
C66 0.065(7) 0.062(7) 0.060(7) -0.013(5) -0.017(6) -0.008(6)
C36 0.041(5) 0.038(5) 0.049(5) -0.008(4) -0.006(4) 0.000(4)
C11 0.065(6) 0.039(5) 0.041(5) -0.011(4) -0.013(5) 0.006(4)
C20 0.065(7) 0.056(7) 0.063(7) -0.031(6) 0.011(6) -0.030(6)
C52 0.036(4) 0.032(4) 0.039(5) -0.006(4) -0.012(4) -0.008(3)
C31 0.043(5) 0.039(5) 0.044(5) -0.011(4) -0.009(4) -0.009(4)
C46 0.038(5) 0.050(6) 0.046(5) -0.016(4) -0.009(4) -0.008(4)
C60 0.064(7) 0.062(7) 0.042(5) -0.007(5) -0.008(5) 0.002(5)
C45 0.048(6) 0.052(6) 0.053(6) -0.029(5) -0.002(5) -0.013(5)
C10 0.058(6) 0.077(8) 0.040(6) -0.015(5) -0.010(5) 0.011(6)
C44 0.033(5) 0.051(6) 0.068(7) -0.023(5) -0.009(5) -0.006(4)
C53 0.046(5) 0.042(5) 0.045(5) -0.010(4) -0.008(4) -0.002(4)
C73 0.048(5) 0.031(4) 0.039(5) -0.009(4) -0.002(4) -0.004(4)
C19 0.059(7) 0.057(7) 0.066(7) -0.034(6) 0.012(5) -0.022(5)
C4 0.146(16) 0.107(12) 0.053(8) -0.027(8) -0.016(9) 0.061(12)
O7 0.078(6) 0.121(9) 0.082(7) -0.047(6) -0.003(5) -0.019(6)
C49 0.148(7) 0.077(4) 0.075(4) -0.008(3) -0.017(4) 0.028(4)
C57 0.081(9) 0.064(7) 0.069(8) -0.018(6) -0.004(7) 0.017(7)
C58 0.086(9) 0.054(6) 0.050(6) -0.003(5) 0.002(6) 0.027(6)
C8 0.094(10) 0.076(9) 0.064(8) -0.025(7) 0.001(7) -0.002(8)
C68 0.075(8) 0.067(7) 0.072(8) -0.036(6) -0.043(6) 0.030(6)
C61 0.063(7) 0.076(8) 0.061(7) -0.007(6) -0.018(6) 0.024(6)
C65 0.076(8) 0.062(7) 0.041(5) -0.005(5) -0.020(5) 0.012(6)
C23 0.052(6) 0.067(7) 0.081(8) -0.044(7) 0.006(6) -0.032(6)
C35 0.048(5) 0.042(5) 0.045(5) -0.014(4) -0.007(4) -0.008(4)
C59 0.058(6) 0.058(6) 0.071(7) -0.024(6) -0.017(5) 0.000(5)
C64 0.087(10) 0.108(11) 0.044(6) -0.022(7) -0.015(6) 0.034(9)
C3 0.131(13) 0.071(8) 0.048(7) -0.021(6) -0.018(7) 0.041(9)
O11 0.27(2) 0.070(7) 0.072(7) -0.022(6) 0.045(9) -0.012(9)
C16 0.148(7) 0.077(4) 0.075(4) -0.008(3) -0.017(4) 0.028(4)
C42 0.048(6) 0.037(5) 0.053(6) -0.010(4) -0.015(5) -0.008(4)
C6 0.119(13) 0.078(10) 0.047(7) 0.004(6) -0.001(7) -0.040(9)
C15 0.128(14) 0.067(9) 0.104(12) 0.009(8) -0.073(11) -0.009(9)
O12 0.200(16) 0.062(7) 0.159(13) -0.046(7) -0.098(12) 0.025(8)
C62 0.089(10) 0.098(11) 0.048(7) 0.012(7) -0.007(7) 0.009(9)
C63 0.132(14) 0.132(15) 0.038(6) -0.011(7) -0.027(8) 0.067(12)
C7 0.107(11) 0.055(7) 0.044(6) -0.007(5) -0.006(6) -0.022(7)
C50 0.148(7) 0.077(4) 0.075(4) -0.008(3) -0.017(4) 0.028(4)
C51 0.148(7) 0.077(4) 0.075(4) -0.008(3) -0.017(4) 0.028(4)
C17 0.148(7) 0.077(4) 0.075(4) -0.008(3) -0.017(4) 0.028(4)
C18 0.148(7) 0.077(4) 0.075(4) -0.008(3) -0.017(4) 0.028(4)
N9 0.027(8) 0.035(9) 0.039(12) -0.023(9) 0.004(8) -0.023(7)
N6 0.017(8) 0.026(8) 0.11(2) -0.032(14) 0.010(13) -0.003(5)
S1 0.043(5) 0.037(3) 0.057(5) -0.014(3) -0.006(3) -0.013(3)
S2 0.050(5) 0.043(3) 0.050(4) -0.018(2) -0.004(3) -0.019(3)
N8 0.043(15) 0.043(12) 0.052(15) -0.006(10) -0.011(12) -0.027(12)
N7 0.043(12) 0.056(13) 0.082(18) -0.047(13) 0.035(13) -0.038(11)

loop_
_atom_type_symbol
_atom_type_description
_atom_type_scat_dispersion_real
_atom_type_scat_dispersion_imag
_atom_type_scat_source
C C 0.0181 0.0091 'International Tables Vol C Tables 4.2.6.8 and 6.1.1.4'
H H 0.0000 0.0000 'International Tables Vol C Tables 4.2.6.8 and 6.1.1.4'
Co Co -2.3653 3.6143 'International Tables Vol C Tables 4.2.6.8 and 6.1.1.4'
N N 0.0311 0.0180 'International Tables Vol C Tables 4.2.6.8 and 6.1.1.4'
O O 0.0492 0.0322 'International Tables Vol C Tables 4.2.6.8 and 6.1.1.4'
S S 0.3331 0.5567 'International Tables Vol C Tables 4.2.6.8 and 6.1.1.4'

loop_
_geom_angle_atom_site_label_1
_geom_angle_atom_site_label_2
_geom_angle_atom_site_label_3
_geom_angle
_geom_angle_site_symmetry_1
_geom_angle_site_symmetry_3
_geom_angle_publ_flag
O1 Co1 O10 94.1(3) . 1_465 ?
O1 Co1 O9 153.7(3) . 1_465 ?
O1 Co1 N4 92.3(3) . 1_445 ?
O1 Co1 N1 87.1(3) . . ?
O3 Co1 O1 117.1(3) . . ?
O3 Co1 O10 148.8(3) . 1_465 ?
O3 Co1 O9 88.9(3) . 1_465 ?
O3 Co1 N4 89.8(3) . 1_445 ?
O3 Co1 N1 88.1(3) . . ?
O10 Co1 O9 59.9(3) 1_465 1_465 ?
O10 Co1 N4 89.3(3) 1_465 1_445 ?
O10 Co1 N1 93.3(3) 1_465 . ?
N4 Co1 O9 91.7(3) 1_445 1_465 ?
N1 Co1 O9 89.9(3) . 1_465 ?
N1 Co1 N4 177.3(3) . 1_445 ?
O2 Co2 O4 119.6(3) . . ?
O2 Co2 N5 86.9(3) . 1_445 ?
O2 Co2 O6 86.9(3) . . ?
O2 Co2 N10 91.9(3) . . ?
O2 Co2 O5 146.3(3) . . ?
O4 Co2 N5 86.9(3) . 1_445 ?
O4 Co2 O6 153.0(3) . . ?
O4 Co2 N10 91.8(3) . . ?
O4 Co2 O5 93.9(3) . . ?
N5 Co2 O6 89.9(3) 1_445 . ?
N10 Co2 N5 177.5(3) . 1_445 ?
N10 Co2 O6 92.2(3) . . ?
N10 Co2 O5 90.4(3) . . ?
O5 Co2 N5 91.8(3) . 1_445 ?
O5 Co2 O6 59.4(3) . . ?
C26 S003 C27 88.0(5) . . ?
C25 S004 C24 87.7(5) . . ?
C41 S007 C39 84.9(7) . . ?
C1 O1 Co1 137.9(7) . . ?
C40 S009 C42 82.5(7) . . ?
C52 O3 Co1 147.6(7) . . ?
C27 N3 C25 108.9(9) . . ?
C73 O10 Co1 93.4(6) . 1_645 ?
C1 O2 Co2 140.0(7) . . ?
C52 O4 Co2 135.0(7) . . ?
C73 O9 Co1 87.1(5) . 1_645 ?
C38 N5 Co2 119.6(7) . 1_665 ?
C38 N5 C34 116.9(9) . . ?
C34 N5 Co2 123.5(7) . 1_665 ?
C48 O6 Co2 87.5(7) . . ?
N3 C27 S003 116.0(7) . . ?
N3 C27 C28 123.2(10) . . ?
C28 C27 S003 120.8(8) . . ?
C47 N10 Co2 120.6(6) . . ?
C47 N10 C45 117.0(8) . . ?
C45 N10 Co2 122.3(7) . . ?
C22 C21 C24 123.7(9) . . ?
C22 C21 C20 116.5(9) . . ?
C20 C21 C24 119.7(9) . . ?
C48 O5 Co2 93.9(7) . . ?
C30 N4 Co1 122.2(7) . 1_665 ?
C31 N4 Co1 120.5(7) . 1_665 ?
C31 N4 C30 117.2(9) . . ?
C66 N12 H12 117.8 . . ?
C66 N12 C65 124.5(11) . . ?
C65 N12 H12 117.8 . . ?
C60 N11 H11 118.2 . . ?
C59 N11 H11 118.2 . . ?
C59 N11 C60 123.5(11) . . ?
C24 N2 C26 107.3(9) . . ?
C28 C32 H32 120.7 . . ?
C28 C32 C31 118.7(10) . . ?
C31 C32 H32 120.7 . . ?
O1 C1 C2 115.5(9) . . ?
O2 C1 O1 126.6(10) . . ?
O2 C1 C2 117.9(9) . . ?
N4 C30 H30 118.7 . . ?
N4 C30 C29 122.5(10) . . ?
C29 C30 H30 118.7 . . ?
C9 N13 H13 117.2 . . ?
C8 N13 H13 117.2 . . ?
C8 N13 C9 125.5(12) . . ?
C30 C29 H29 120.0 . . ?
C30 C29 C28 120.1(10) . . ?
C28 C29 H29 120.0 . . ?
C14 N14 H14 117.8 . . ?
C15 N14 H14 117.8 . . ?
C15 N14 C14 124.3(11) . . ?
C19 N1 Co1 121.4(7) . . ?
C23 N1 Co1 121.1(7) . . ?
C23 N1 C19 117.3(9) . . ?
N14 C14 H14A 107.2 . . ?
N14 C14 C9 113.4(9) . . ?
N14 C14 C13 109.7(8) . . ?
C9 C14 H14A 107.2 . . ?
C9 C14 C13 111.9(9) . . ?
C13 C14 H14A 107.2 . . ?
N10 C47 H47 118.4 . . ?
N10 C47 C46 123.2(9) . . ?
C46 C47 H47 118.4 . . ?
C55 C54 H54 120.0 . . ?
C55 C54 C53 120.1(10) . . ?
C53 C54 H54 120.0 . . ?
O6 C48 C49 119.3(13) . . ?
O5 C48 O6 119.1(11) . . ?
O5 C48 C49 121.2(12) . . ?
N3 C25 S004 133.5(9) . . ?
N3 C25 C26 116.9(10) . . ?
C26 C25 S004 109.5(8) . . ?
C40 C41 S007 125.3(10) . . ?
C40 C41 N6 106.1(16) . . ?
C40 C41 S1 124.9(10) . . ?
C40 C41 N8 102.7(19) . . ?
C3 C2 C1 121.4(10) . . ?
C7 C2 C1 123.1(11) . . ?
C7 C2 C3 115.4(11) . . ?
N2 C26 S003 133.2(9) . . ?
C25 C26 S003 110.2(7) . . ?
C25 C26 N2 116.6(10) . . ?
N13 C9 C14 110.0(9) . . ?
N13 C9 H9 108.3 . . ?
N13 C9 C10 110.4(9) . . ?
C14 C9 H9 108.3 . . ?
C10 C9 C14 111.5(9) . . ?
C10 C9 H9 108.3 . . ?
C21 C22 H22 120.2 . . ?
C21 C22 C23 119.6(11) . . ?
C23 C22 H22 120.2 . . ?
C46 C43 C42 119.3(10) . . ?
C44 C43 C46 119.6(10) . . ?
C44 C43 C42 120.9(10) . . ?
C32 C28 C27 119.2(10) . . ?
C32 C28 C29 117.6(9) . . ?
C29 C28 C27 123.2(9) . . ?
C36 C39 S007 119.9(9) . . ?
C36 C39 S2 120.2(8) . . ?
N6 C39 C36 125.9(16) . . ?
N7 C39 C36 127.8(15) . . ?
N5 C38 H38 117.7 . . ?
N5 C38 C37 124.6(11) . . ?
C37 C38 H38 117.7 . . ?
C54 C55 H55 119.5 . . ?
C54 C55 C56 121.0(10) . . ?
C56 C55 H55 119.5 . . ?
C70 C71 H71 118.8 . . ?
C70 C71 C72 122.4(11) . . ?
C72 C71 H71 118.8 . . ?
C21 C24 S004 119.2(8) . . ?
N2 C24 S004 118.9(8) . . ?
N2 C24 C21 121.9(9) . . ?
C71 C70 C69 114.8(9) . . ?
C71 C70 C73 125.3(10) . . ?
C69 C70 C73 119.1(9) . . ?
C14 C13 H13A 109.4 . . ?
C14 C13 H13B 109.4 . . ?
H13A C13 H13B 108.0 . . ?
C12 C13 C14 111.2(9) . . ?
C12 C13 H13A 109.4 . . ?
C12 C13 H13B 109.4 . . ?
C72 C67 C66 121.1(11) . . ?
C68 C67 C72 119.6(11) . . ?
C68 C67 C66 119.0(12) . . ?
C38 C37 H37 120.5 . . ?
C38 C37 C36 119.1(11) . . ?
C36 C37 H37 120.5 . . ?
N5 C34 H34 119.2 . . ?
C35 C34 N5 121.6(10) . . ?
C35 C34 H34 119.2 . . ?
C41 C40 S009 124.7(9) . . ?
C41 C40 N9 101.8(15) . . ?
C41 C40 S2 123.5(10) . . ?
C41 C40 N7 101.2(16) . . ?
C13 C12 H12A 109.1 . . ?
C13 C12 H12B 109.1 . . ?
H12A C12 H12B 107.8 . . ?
C11 C12 C13 112.6(9) . . ?
C11 C12 H12A 109.1 . . ?
C11 C12 H12B 109.1 . . ?
C4 C5 C8 116.0(13) . . ?
C6 C5 C4 121.5(13) . . ?
C6 C5 C8 121.8(15) . . ?
C70 C69 H69 118.0 . . ?
C68 C69 C70 123.9(11) . . ?
C68 C69 H69 118.0 . . ?
C55 C56 C59 122.3(11) . . ?
C57 C56 C55 120.0(11) . . ?
C57 C56 C59 117.2(11) . . ?
C71 C72 H72 120.2 . . ?
C67 C72 C71 119.6(11) . . ?
C67 C72 H72 120.2 . . ?
N12 C66 C67 117.4(11) . . ?
O8 C66 N12 123.4(12) . . ?
O8 C66 C67 119.0(12) . . ?
C37 C36 C39 122.2(10) . . ?
C35 C36 C39 121.4(10) . . ?
C35 C36 C37 116.4(10) . . ?
C12 C11 H11A 109.4 . . ?
C12 C11 H11B 109.4 . . ?
C12 C11 C10 111.4(9) . . ?
H11A C11 H11B 108.0 . . ?
C10 C11 H11A 109.4 . . ?
C10 C11 H11B 109.4 . . ?
C21 C20 H20 120.1 . . ?
C19 C20 C21 119.7(11) . . ?
C19 C20 H20 120.1 . . ?
O3 C52 C53 115.9(8) . . ?
O4 C52 O3 124.6(9) . . ?
O4 C52 C53 119.5(8) . . ?
N4 C31 C32 124.0(10) . . ?
N4 C31 H31 118.0 . . ?
C32 C31 H31 118.0 . . ?
C47 C46 H46 120.8 . . ?
C43 C46 C47 118.3(10) . . ?
C43 C46 H46 120.8 . . ?
N11 C60 H60 109.5 . . ?
N11 C60 C61 109.0(10) . . ?
N11 C60 C65 108.9(10) . . ?
C61 C60 H60 109.5 . . ?
C65 C60 H60 109.5 . . ?
C65 C60 C61 110.5(10) . . ?
N10 C45 H45 118.5 . . ?
N10 C45 C44 123.0(10) . . ?
C44 C45 H45 118.5 . . ?
C9 C10 H10A 109.2 . . ?
C9 C10 H10B 109.2 . . ?
C11 C10 C9 112.1(10) . . ?
C11 C10 H10A 109.2 . . ?
C11 C10 H10B 109.2 . . ?
H10A C10 H10B 107.9 . . ?
C43 C44 C45 118.7(10) . . ?
C43 C44 H44 120.6 . . ?
C45 C44 H44 120.6 . . ?
C54 C53 C52 123.0(9) . . ?
C54 C53 C58 119.7(10) . . ?
C58 C53 C52 117.1(9) . . ?
O10 C73 O9 119.6(9) . . ?
O10 C73 C70 120.2(9) . . ?
O9 C73 C70 120.2(8) . . ?
N1 C19 C20 124.1(11) . . ?
N1 C19 H19 117.9 . . ?
C20 C19 H19 117.9 . . ?
C5 C4 H4 121.1 . . ?
C5 C4 C3 117.8(16) . . ?
C3 C4 H4 121.1 . . ?
C50 C49 C48 118.3(16) . . ?
C18 C49 C48 124.2(17) 1_645 . ?
C18 C49 C50 107.4(17) 1_645 . ?
C56 C57 H57 119.8 . . ?
C56 C57 C58 120.3(12) . . ?
C58 C57 H57 119.8 . . ?
C53 C58 C57 118.6(11) . . ?
C53 C58 H58 120.7 . . ?
C57 C58 H58 120.7 . . ?
N13 C8 C5 118.3(13) . . ?
O11 C8 N13 121.6(13) . . ?
O11 C8 C5 119.9(13) . . ?
C67 C68 C69 119.4(12) . . ?
C67 C68 H68 120.3 . . ?
C69 C68 H68 120.3 . . ?
C60 C61 H61A 109.7 . . ?
C60 C61 H61B 109.7 . . ?
H61A C61 H61B 108.2 . . ?
C62 C61 C60 109.7(10) . . ?
C62 C61 H61A 109.7 . . ?
C62 C61 H61B 109.7 . . ?
N12 C65 C60 110.8(10) . . ?
N12 C65 H65 108.5 . . ?
N12 C65 C64 108.5(10) . . ?
C60 C65 H65 108.5 . . ?
C64 C65 C60 112.0(11) . . ?
C64 C65 H65 108.5 . . ?
N1 C23 C22 122.7(11) . . ?
N1 C23 H23 118.7 . . ?
C22 C23 H23 118.7 . . ?
C34 C35 C36 121.4(10) . . ?
C34 C35 H35 119.3 . . ?
C36 C35 H35 119.3 . . ?
N11 C59 C56 118.5(11) . . ?
O7 C59 N11 119.8(12) . . ?
O7 C59 C56 121.7(11) . . ?
C65 C64 H64A 108.9 . . ?
C65 C64 H64B 108.9 . . ?
C65 C64 C63 113.5(11) . . ?
H64A C64 H64B 107.7 . . ?
C63 C64 H64A 108.9 . . ?
C63 C64 H64B 108.9 . . ?
C2 C3 H3 116.9 . . ?
C4 C3 C2 126.1(13) . . ?
C4 C3 H3 116.9 . . ?
C51 C16 C15 114.9(15) 1_465 . ?
C17 C16 C15 124.5(17) . . ?
C17 C16 C51 114.3(17) . 1_465 ?
C43 C42 S009 117.9(8) . . ?
C43 C42 S1 118.9(8) . . ?
N9 C42 C43 125.3(13) . . ?
N8 C42 C43 123.2(16) . . ?
C5 C6 H6 119.6 . . ?
C5 C6 C7 120.9(13) . . ?
C7 C6 H6 119.6 . . ?
N14 C15 C16 115.1(15) . . ?
O12 C15 N14 122.7(14) . . ?
O12 C15 C16 120.0(15) . . ?
C61 C62 H62A 110.1 . . ?
C61 C62 H62B 110.1 . . ?
C61 C62 C63 108.2(13) . . ?
H62A C62 H62B 108.4 . . ?
C63 C62 H62A 110.1 . . ?
C63 C62 H62B 110.1 . . ?
C64 C63 C62 108.8(14) . . ?
C64 C63 H63A 109.9 . . ?
C64 C63 H63B 109.9 . . ?
C62 C63 H63A 109.9 . . ?
C62 C63 H63B 109.9 . . ?
H63A C63 H63B 108.3 . . ?
C2 C7 C6 118.1(12) . . ?
C2 C7 H7 121.0 . . ?
C6 C7 H7 121.0 . . ?
C49 C50 H50 119.0 . . ?
C51 C50 C49 122.0(18) . . ?
C51 C50 H50 119.0 . . ?
C16 C51 H51 121.2 1_645 . ?
C50 C51 C16 117.6(16) . 1_645 ?
C50 C51 H51 121.2 . . ?
C16 C17 H17 119.8 . . ?
C16 C17 C18 120.3(18) . . ?
C18 C17 H17 119.8 . . ?
C49 C18 C17 120.7(19) 1_465 . ?
C49 C18 H18 119.6 1_465 . ?
C17 C18 H18 119.6 . . ?
C42 N9 C40 112.9(19) . . ?
C39 N6 C41 110(2) . . ?
C41 S1 C42 83.6(7) . . ?
C40 S2 C39 85.9(7) . . ?
C42 N8 C41 110(3) . . ?
C39 N7 C40 115(2) . . ?

loop_
_geom_bond_atom_site_label_1
_geom_bond_atom_site_label_2
_geom_bond_distance
_geom_bond_site_symmetry_2
_geom_bond_publ_flag
Co1 O1 2.001(7) . ?
Co1 O3 1.998(7) . ?
Co1 O10 2.142(7) 1_465 ?
Co1 O9 2.266(7) 1_465 ?
Co1 N4 2.167(8) 1_445 ?
Co1 N1 2.149(8) . ?
Co2 O2 2.041(7) . ?
Co2 O4 2.060(7) . ?
Co2 N5 2.165(9) 1_445 ?
Co2 O6 2.254(9) . ?
Co2 N10 2.120(8) . ?
Co2 O5 2.126(8) . ?
S003 C27 1.760(11) . ?
S003 C26 1.696(11) . ?
S004 C25 1.730(11) . ?
S004 C24 1.743(10) . ?
S007 C41 1.585(17) . ?
S007 C39 1.840(16) . ?
O1 C1 1.275(12) . ?
S009 C40 1.626(13) . ?
S009 C42 1.817(15) . ?
O3 C52 1.276(11) . ?
N3 C27 1.305(14) . ?
N3 C25 1.354(14) . ?
O10 Co1 2.142(7) 1_645 ?
O10 C73 1.260(12) . ?
O2 C1 1.237(12) . ?
O4 C52 1.243(11) . ?
O9 Co1 2.266(7) 1_645 ?
O9 C73 1.290(12) . ?
N5 Co2 2.165(9) 1_665 ?
N5 C38 1.306(14) . ?
N5 C34 1.370(13) . ?
O6 C48 1.269(14) . ?
C27 C28 1.469(14) . ?
N10 C47 1.330(13) . ?
N10 C45 1.361(13) . ?
C21 C22 1.348(15) . ?
C21 C24 1.477(14) . ?
C21 C20 1.427(14) . ?
O5 C48 1.250(15) . ?
N4 Co1 2.167(8) 1_665 ?
N4 C30 1.347(13) . ?
N4 C31 1.326(13) . ?
N12 H12 0.8600 . ?
N12 C66 1.322(15) . ?
N12 C65 1.457(14) . ?
N11 H11 0.8600 . ?
N11 C60 1.480(15) . ?
N11 C59 1.319(15) . ?
N2 C26 1.404(14) . ?
N2 C24 1.285(14) . ?
C32 H32 0.9300 . ?
C32 C28 1.375(15) . ?
C32 C31 1.386(15) . ?
C1 C2 1.478(14) . ?
C30 H30 0.9300 . ?
C30 C29 1.365(15) . ?
N13 H13 0.8600 . ?
N13 C9 1.452(14) . ?
N13 C8 1.289(18) . ?
C29 H29 0.9300 . ?
C29 C28 1.397(15) . ?
N14 H14 0.8600 . ?
N14 C14 1.434(13) . ?
N14 C15 1.316(18) . ?
N1 C19 1.330(14) . ?
N1 C23 1.315(14) . ?
C14 H14A 0.9800 . ?
C14 C9 1.518(15) . ?
C14 C13 1.533(15) . ?
C47 H47 0.9300 . ?
C47 C46 1.402(15) . ?
C54 H54 0.9300 . ?
C54 C55 1.360(15) . ?
C54 C53 1.385(15) . ?
C48 C49 1.47(2) . ?
C25 C26 1.385(15) . ?
C41 C40 1.352(14) . ?
C41 N6 1.48(3) . ?
C41 S1 1.589(13) . ?
C41 N8 1.55(3) . ?
C2 C3 1.414(17) . ?
C2 C7 1.367(16) . ?
C9 H9 0.9800 . ?
C9 C10 1.517(15) . ?
C22 H22 0.9300 . ?
C22 C23 1.426(15) . ?
C43 C46 1.389(14) . ?
C43 C44 1.357(15) . ?
C43 C42 1.489(15) . ?
C39 C36 1.433(16) . ?
C39 N6 1.34(4) . ?
C39 S2 1.802(16) . ?
C39 N7 1.24(3) . ?
C38 H38 0.9300 . ?
C38 C37 1.380(17) . ?
C55 H55 0.9300 . ?
C55 C56 1.372(16) . ?
C71 H71 0.9300 . ?
C71 C70 1.353(15) . ?
C71 C72 1.386(17) . ?
C70 C69 1.395(14) . ?
C70 C73 1.471(13) . ?
C13 H13A 0.9700 . ?
C13 H13B 0.9700 . ?
C13 C12 1.506(15) . ?
C67 C72 1.383(18) . ?
C67 C66 1.518(17) . ?
C67 C68 1.328(18) . ?
C37 H37 0.9300 . ?
C37 C36 1.388(16) . ?
O8 C66 1.238(17) . ?
C34 H34 0.9300 . ?
C34 C35 1.360(15) . ?
C40 N9 1.51(2) . ?
C40 S2 1.594(13) . ?
C40 N7 1.50(2) . ?
C12 H12A 0.9700 . ?
C12 H12B 0.9700 . ?
C12 C11 1.479(16) . ?
C5 C4 1.35(2) . ?
C5 C8 1.545(19) . ?
C5 C6 1.33(2) . ?
C69 H69 0.9300 . ?
C69 C68 1.366(14) . ?
C56 C57 1.365(18) . ?
C56 C59 1.485(17) . ?
C72 H72 0.9300 . ?
C36 C35 1.385(15) . ?
C11 H11A 0.9700 . ?
C11 H11B 0.9700 . ?
C11 C10 1.508(15) . ?
C20 H20 0.9300 . ?
C20 C19 1.344(17) . ?
C52 C53 1.521(14) . ?
C31 H31 0.9300 . ?
C46 H46 0.9300 . ?
C60 H60 0.9800 . ?
C60 C61 1.541(16) . ?
C60 C65 1.534(17) . ?
C45 H45 0.9300 . ?
C45 C44 1.396(15) . ?
C10 H10A 0.9700 . ?
C10 H10B 0.9700 . ?
C44 H44 0.9300 . ?
C53 C58 1.397(15) . ?
C19 H19 0.9300 . ?
C4 H4 0.9300 . ?
C4 C3 1.346(18) . ?
O7 C59 1.291(16) . ?
C49 C50 1.44(3) . ?
C49 C18 1.28(3) 1_645 ?
C57 H57 0.9300 . ?
C57 C58 1.401(17) . ?
C58 H58 0.9300 . ?
C8 O11 1.272(19) . ?
C68 H68 0.9300 . ?
C61 H61A 0.9700 . ?
C61 H61B 0.9700 . ?
C61 C62 1.509(19) . ?
C65 H65 0.9800 . ?
C65 C64 1.517(17) . ?
C23 H23 0.9300 . ?
C35 H35 0.9300 . ?
C64 H64A 0.9700 . ?
C64 H64B 0.9700 . ?
C64 C63 1.531(17) . ?
C3 H3 0.9300 . ?
C16 C15 1.53(2) . ?
C16 C51 1.44(3) 1_465 ?
C16 C17 1.32(2) . ?
C42 N9 1.21(3) . ?
C42 S1 1.825(16) . ?
C42 N8 1.23(4) . ?
C6 H6 0.9300 . ?
C6 C7 1.48(2) . ?
C15 O12 1.26(2) . ?
C62 H62A 0.9700 . ?
C62 H62B 0.9700 . ?
C62 C63 1.58(3) . ?
C63 H63A 0.9700 . ?
C63 H63B 0.9700 . ?
C7 H7 0.9300 . ?
C50 H50 0.9300 . ?
C50 C51 1.41(2) . ?
C51 C16 1.44(3) 1_645 ?
C51 H51 0.9300 . ?
C17 H17 0.9300 . ?
C17 C18 1.47(2) . ?
C18 C49 1.28(3) 1_465 ?
C18 H18 0.9300 . ?

loop_
_geom_torsion_atom_site_label_1
_geom_torsion_atom_site_label_2
_geom_torsion_atom_site_label_3
_geom_torsion_atom_site_label_4
_geom_torsion
_geom_torsion_site_symmetry_1
_geom_torsion_site_symmetry_2
_geom_torsion_site_symmetry_3
_geom_torsion_site_symmetry_4
_geom_torsion_publ_flag
Co1 O1 C1 O2 -0.5(19) . . . . ?
Co1 O1 C1 C2 -179.4(8) . . . . ?
Co1 O3 C52 O4 -44.7(17) . . . . ?
Co1 O3 C52 C53 136.3(10) . . . . ?
Co1 O10 C73 O9 -0.2(10) 1_645 . . . ?
Co1 O10 C73 C70 179.4(8) 1_645 . . . ?
Co1 O9 C73 O10 0.2(9) 1_645 . . . ?
Co1 O9 C73 C70 -179.5(9) 1_645 . . . ?
Co1 N4 C30 C29 175.4(8) 1_665 . . . ?
Co1 N4 C31 C32 -176.1(8) 1_665 . . . ?
Co1 N1 C19 C20 -177.7(11) . . . . ?
Co1 N1 C23 C22 177.1(11) . . . . ?
Co2 O2 C1 O1 51.2(18) . . . . ?
Co2 O2 C1 C2 -129.9(10) . . . . ?
Co2 O4 C52 O3 -9.6(15) . . . . ?
Co2 O4 C52 C53 169.4(7) . . . . ?
Co2 N5 C38 C37 -179.7(10) 1_665 . . . ?
Co2 N5 C34 C35 -178.6(8) 1_665 . . . ?
Co2 O6 C48 O5 3.3(10) . . . . ?
Co2 O6 C48 C49 -170.4(13) . . . . ?
Co2 N10 C47 C46 177.6(8) . . . . ?
Co2 N10 C45 C44 -178.9(8) . . . . ?
Co2 O5 C48 O6 -3.5(11) . . . . ?
Co2 O5 C48 C49 170.1(13) . . . . ?
S003 C27 C28 C32 -178.6(8) . . . . ?
S003 C27 C28 C29 3.5(14) . . . . ?
S004 C25 C26 S003 177.6(5) . . . . ?
S004 C25 C26 N2 -0.9(12) . . . . ?
S007 C39 C36 C37 -170.2(10) . . . . ?
S007 C39 C36 C35 9.6(15) . . . . ?
O1 C1 C2 C3 -5.9(18) . . . . ?
O1 C1 C2 C7 177.1(12) . . . . ?
O3 C52 C53 C54 -23.2(14) . . . . ?
O3 C52 C53 C58 152.4(11) . . . . ?
N3 C27 C28 C32 2.2(15) . . . . ?
N3 C27 C28 C29 -175.7(10) . . . . ?
N3 C25 C26 S003 1.1(12) . . . . ?
N3 C25 C26 N2 -177.4(9) . . . . ?
O2 C1 C2 C3 175.1(13) . . . . ?
O2 C1 C2 C7 -1.8(18) . . . . ?
O4 C52 C53 C54 157.7(10) . . . . ?
O4 C52 C53 C58 -26.7(15) . . . . ?
N5 C38 C37 C36 -1(2) . . . . ?
N5 C34 C35 C36 -1.9(16) . . . . ?
O6 C48 C49 C50 136.9(18) . . . . ?
O6 C48 C49 C18 -4(3) . . . 1_645 ?
C27 S003 C26 N2 176.5(11) . . . . ?
C27 S003 C26 C25 -1.6(8) . . . . ?
C27 N3 C25 S004 -175.1(9) . . . . ?
C27 N3 C25 C26 0.4(13) . . . . ?
N10 C47 C46 C43 0.2(16) . . . . ?
N10 C45 C44 C43 2.5(17) . . . . ?
C21 C22 C23 N1 -1(2) . . . . ?
C21 C20 C19 N1 2(2) . . . . ?
O5 C48 C49 C50 -37(3) . . . . ?
O5 C48 C49 C18 -178(2) . . . 1_645 ?
N4 C30 C29 C28 0.9(17) . . . . ?
N12 C65 C64 C63 -173.8(15) . . . . ?
N11 C60 C61 C62 180.0(13) . . . . ?
N11 C60 C65 N12 -66.4(13) . . . . ?
N11 C60 C65 C64 172.3(11) . . . . ?
C1 C2 C3 C4 -175.4(18) . . . . ?
C1 C2 C7 C6 177.6(12) . . . . ?
C30 N4 C31 C32 0.1(15) . . . . ?
C30 C29 C28 C27 177.5(10) . . . . ?
C30 C29 C28 C32 -0.4(16) . . . . ?
N13 C9 C10 C11 -175.8(11) . . . . ?
N14 C14 C9 N13 -60.7(12) . . . . ?
N14 C14 C9 C10 176.5(10) . . . . ?
N14 C14 C13 C12 -178.9(9) . . . . ?
C14 N14 C15 C16 171.9(13) . . . . ?
C14 N14 C15 O12 -25(3) . . . . ?
C14 C9 C10 C11 -53.2(14) . . . . ?
C14 C13 C12 C11 54.7(13) . . . . ?
C47 N10 C45 C44 -0.5(16) . . . . ?
C54 C55 C56 C57 1.1(19) . . . . ?
C54 C55 C56 C59 -170.7(11) . . . . ?
C54 C53 C58 C57 3(2) . . . . ?
C48 C49 C50 C51 176.8(19) . . . . ?
C25 S004 C24 C21 -179.3(8) . . . . ?
C25 S004 C24 N2 0.2(9) . . . . ?
C25 N3 C27 S003 -1.7(11) . . . . ?
C25 N3 C27 C28 177.6(9) . . . . ?
C41 S007 C39 C36 178.2(9) . . . . ?
C41 C40 N9 C42 11(2) . . . . ?
C41 C40 S2 C39 -6.6(11) . . . . ?
C41 C40 N7 C39 12(3) . . . . ?
C26 S003 C27 N3 2.0(9) . . . . ?
C26 S003 C27 C28 -177.3(8) . . . . ?
C26 N2 C24 S004 -0.7(12) . . . . ?
C26 N2 C24 C21 178.8(9) . . . . ?
C9 N13 C8 C5 -179.6(12) . . . . ?
C9 N13 C8 O11 -5(3) . . . . ?
C9 C14 C13 C12 -52.2(13) . . . . ?
C22 C21 C24 S004 0.9(15) . . . . ?
C22 C21 C24 N2 -178.6(11) . . . . ?
C22 C21 C20 C19 -2.0(18) . . . . ?
C43 C42 N9 C40 175.9(12) . . . . ?
C43 C42 S1 C41 178.7(9) . . . . ?
C43 C42 N8 C41 -178.6(12) . . . . ?
C28 C32 C31 N4 0.4(16) . . . . ?
C39 S007 C41 C40 4.2(13) . . . . ?
C39 C36 C35 C34 -179.5(10) . . . . ?
C38 N5 C34 C35 1.8(15) . . . . ?
C38 C37 C36 C39 -178.9(11) . . . . ?
C38 C37 C36 C35 1.3(17) . . . . ?
C55 C54 C53 C52 176.2(10) . . . . ?
C55 C54 C53 C58 0.7(18) . . . . ?
C55 C56 C57 C58 3(2) . . . . ?
C55 C56 C59 N11 -59.4(17) . . . . ?
C55 C56 C59 O7 120.8(15) . . . . ?
C71 C70 C69 C68 -3.6(16) . . . . ?
C71 C70 C73 O10 179.8(10) . . . . ?
C71 C70 C73 O9 -0.5(16) . . . . ?
C24 S004 C25 N3 176.1(11) . . . . ?
C24 S004 C25 C26 0.4(8) . . . . ?
C24 C21 C22 C23 178.7(11) . . . . ?
C24 C21 C20 C19 -179.3(12) . . . . ?
C24 N2 C26 S003 -177.0(9) . . . . ?
C24 N2 C26 C25 1.0(13) . . . . ?
C70 C71 C72 C67 -7.2(19) . . . . ?
C70 C69 C68 C67 3.2(19) . . . . ?
C13 C14 C9 N13 174.6(9) . . . . ?
C13 C14 C9 C10 51.7(13) . . . . ?
C13 C12 C11 C10 -56.2(13) . . . . ?
C37 C36 C35 C34 0.3(16) . . . . ?
C34 N5 C38 C37 -0.2(18) . . . . ?
C40 S009 C42 C43 -176.8(9) . . . . ?
C40 C41 N6 C39 2(3) . . . . ?
C40 C41 S1 C42 4.5(11) . . . . ?
C40 C41 N8 C42 -4(2) . . . . ?
C12 C11 C10 C9 55.2(14) . . . . ?
C5 C4 C3 C2 -5(3) . . . . ?
C5 C6 C7 C2 0(2) . . . . ?
C69 C70 C73 O10 -11.4(15) . . . . ?
C69 C70 C73 O9 168.3(9) . . . . ?
C56 C57 C58 C53 -5(2) . . . . ?
C72 C71 C70 C69 5.5(16) . . . . ?
C72 C71 C70 C73 174.8(11) . . . . ?
C72 C67 C66 N12 -54.2(17) . . . . ?
C72 C67 C66 O8 129.9(16) . . . . ?
C72 C67 C68 C69 -4.4(19) . . . . ?
C66 N12 C65 C60 121.7(13) . . . . ?
C66 N12 C65 C64 -114.9(15) . . . . ?
C66 C67 C72 C71 -168.4(11) . . . . ?
C66 C67 C68 C69 170.5(11) . . . . ?
C36 C39 N6 C41 178.7(13) . . . . ?
C36 C39 S2 C40 -177.5(9) . . . . ?
C36 C39 N7 C40 176.1(14) . . . . ?
C20 C21 C22 C23 1.5(19) . . . . ?
C20 C21 C24 S004 178.0(9) . . . . ?
C20 C21 C24 N2 -1.5(15) . . . . ?
C52 C53 C58 C57 -172.5(12) . . . . ?
C31 N4 C30 C29 -0.8(15) . . . . ?
C31 C32 C28 C27 -178.2(9) . . . . ?
C31 C32 C28 C29 -0.2(15) . . . . ?
C46 C43 C44 C45 -3.1(16) . . . . ?
C46 C43 C42 S009 -168.7(8) . . . . ?
C46 C43 C42 N9 175.2(19) . . . . ?
C46 C43 C42 S1 0.5(13) . . . . ?
C46 C43 C42 N8 7(2) . . . . ?
C60 N11 C59 C56 179.4(10) . . . . ?
C60 N11 C59 O7 -0.8(19) . . . . ?
C60 C61 C62 C63 64.0(17) . . . . ?
C60 C65 C64 C63 -51(2) . . . . ?
C45 N10 C47 C46 -0.8(15) . . . . ?
C44 C43 C46 C47 1.8(15) . . . . ?
C44 C43 C42 S009 6.4(14) . . . . ?
C44 C43 C42 N9 -10(2) . . . . ?
C44 C43 C42 S1 175.6(9) . . . . ?
C44 C43 C42 N8 -178.4(19) . . . . ?
C53 C54 C55 C56 -2.9(18) . . . . ?
C73 C70 C69 C68 -173.5(10) . . . . ?
C19 N1 C23 C22 1(2) . . . . ?
C4 C5 C8 N13 156.7(17) . . . . ?
C4 C5 C8 O11 -18(3) . . . . ?
C4 C5 C6 C7 -3(3) . . . . ?
C49 C50 C51 C16 4(3) . . . 1_645 ?
C57 C56 C59 N11 128.6(14) . . . . ?
C57 C56 C59 O7 -51.2(18) . . . . ?
C8 N13 C9 C14 102.9(15) . . . . ?
C8 N13 C9 C10 -133.6(14) . . . . ?
C8 C5 C4 C3 175.9(17) . . . . ?
C8 C5 C6 C7 -173.3(15) . . . . ?
C68 C67 C72 C71 6.4(19) . . . . ?
C68 C67 C66 N12 131.0(13) . . . . ?
C68 C67 C66 O8 -44.9(19) . . . . ?
C61 C60 C65 N12 173.9(11) . . . . ?
C61 C60 C65 C64 52.6(15) . . . . ?
C61 C62 C63 C64 -60.3(18) . . . . ?
C65 N12 C66 C67 175.7(11) . . . . ?
C65 N12 C66 O8 -9(2) . . . . ?
C65 C60 C61 C62 -60.4(16) . . . . ?
C65 C64 C63 C62 54(2) . . . . ?
C23 N1 C19 C20 -2(2) . . . . ?
C59 N11 C60 C61 -134.3(13) . . . . ?
C59 N11 C60 C65 105.1(14) . . . . ?
C59 C56 C57 C58 175.1(13) . . . . ?
C3 C2 C7 C6 0(2) . . . . ?
C16 C17 C18 C49 -25(4) . . . 1_465 ?
C42 S009 C40 C41 -11.2(12) . . . . ?
C42 C43 C46 C47 177.0(9) . . . . ?
C42 C43 C44 C45 -178.2(10) . . . . ?
C6 C5 C4 C3 5(3) . . . . ?
C6 C5 C8 N13 -33(2) . . . . ?
C6 C5 C8 O11 152.8(19) . . . . ?
C15 N14 C14 C9 114.7(16) . . . . ?
C15 N14 C14 C13 -119.4(16) . . . . ?
C15 C16 C17 C18 -163(2) . . . . ?
C7 C2 C3 C4 2(3) . . . . ?
C51 C16 C15 N14 149(2) 1_465 . . . ?
C51 C16 C15 O12 -15(3) 1_465 . . . ?
C51 C16 C17 C18 -12(3) 1_465 . . . ?
C17 C16 C15 N14 -61(3) . . . . ?
C17 C16 C15 O12 136(3) . . . . ?
C18 C49 C50 C51 -36(3) 1_645 . . . ?
N6 C39 C36 C37 -169(2) . . . . ?
N6 C39 C36 C35 11(3) . . . . ?
S2 C39 C36 C37 16.6(15) . . . . ?
S2 C39 C36 C35 -163.6(8) . . . . ?
N7 C39 C36 C37 3(3) . . . . ?
N7 C39 C36 C35 -178(2) . . . . ?

loop_
_twin_individual_id
_twin_individual_mass_fraction_refined
1 0.967(7)
2 0.033(7)

loop_
_smtbx_masks_void_nr
_smtbx_masks_void_average_x
_smtbx_masks_void_average_y
_smtbx_masks_void_average_z
_smtbx_masks_void_volume
_smtbx_masks_void_count_electrons
_smtbx_masks_void_content
1 0.357 -0.089 0.037 464.2 141.3 '1 ?'
